data_4105228
loop_
_publ_author_name
'Ruth Castro-Rodrigo'
'Miguel A. Esteruelas'
'Sara Fuertes'
'Ana M. L\'opez'
'Fernando L\'opez'
'Jos\'e L. Mascare\~nas'
'Silvia Mozo'
'Enrique O\~nate'
'Luc\'ia Saya'
'Lara Villarino'

_publ_contact_author
;
  Dr. Enrique O\~nate Rodr\'iguez
  Departamento de Qu\'imica Inorg\'anica - I.C.M.A.
  Facultad de Ciencias
  Universidad de Zaragoza - C.S.I.C.
  50009 Zaragoza, Spain
;
_publ_contact_author_email enriqueo@posta.unizar.es
_publ_section_title
;
 Formation of Osmium- and Ruthenium-Cyclobutylidene Complexes by Ring
 Expansion of Alkylidenecyclopropanes
;
_journal_name_full 'Journal of the American Chemical Society'
_journal_page_first 15572
_journal_page_last 15573
_journal_paper_doi 10.1021/ja904893j
_journal_volume 131
_journal_year 2009
_chemical_formula_moiety 'C27 H40 B1 N7 Os1 P1, B1 F4, 0.4x(C3H6O1)'
_chemical_formula_sum 'C28.2 H42.4 B2 F4 N7 O0.4 Os P'
_chemical_formula_weight 804.68
_chemical_name_systematic
; 
 ? 
;
_space_group_IT_number 61
_symmetry_cell_setting orthorhombic
_symmetry_space_group_name_Hall '-P 2ac 2ab'
_symmetry_space_group_name_H-M 'P b c a'
_atom_sites_solution_hydrogens geom
_atom_sites_solution_primary direct
_atom_sites_solution_secondary difmap
_audit_creation_method SHELXL-97
_cell_angle_alpha 90.00
_cell_angle_beta 90.00
_cell_angle_gamma 90.00
_cell_formula_units_Z 8
_cell_length_a 14.356(9)
_cell_length_b 14.579(9)
_cell_length_c 30.450(18)
_cell_measurement_reflns_used 935
_cell_measurement_temperature 100(2)
_cell_measurement_theta_max 24
_cell_measurement_theta_min 2.5
_cell_volume 6373(7)
_computing_cell_refinement 'SAINT+ v. 6.1 (Bruker AXS, 2000)'
_computing_data_collection 'SMART v. 5.625 (Bruker AXS, 2000)'
_computing_data_reduction 'SAINT+ v. 6.1 (Bruker AXS, 2000)'
_computing_molecular_graphics 'XP, SHELXTL v. 6.1 (Bruker, 2000)'
_computing_publication_material 'XCIF, SHELXTL v. 6.1 (Bruker, 2000)'
_computing_structure_refinement 'SHELXL-97 (Sheldrick, 1997)'
_computing_structure_solution 'SHELXS-97 (Sheldrick, 1990)'
_diffrn_ambient_temperature 100(2)
_diffrn_detector_area_resol_mean 8.26
_diffrn_measured_fraction_theta_full 0.996
_diffrn_measured_fraction_theta_max 0.996
_diffrn_measurement_device_type 'Bruker SMART APEX CCD system'
_diffrn_measurement_method '\w rotations with narrow frames'
_diffrn_radiation_monochromator graphite
_diffrn_radiation_source 'fine-focus sealed tube'
_diffrn_radiation_type MoK\a
_diffrn_radiation_wavelength 0.71073
_diffrn_reflns_av_R_equivalents 0.0879
_diffrn_reflns_av_sigmaI/netI 0.0525
_diffrn_reflns_limit_h_max 17
_diffrn_reflns_limit_h_min -17
_diffrn_reflns_limit_k_max 17
_diffrn_reflns_limit_k_min -17
_diffrn_reflns_limit_l_max 37
_diffrn_reflns_limit_l_min -37
_diffrn_reflns_number 43796
_diffrn_reflns_theta_full 26.00
_diffrn_reflns_theta_max 26.00
_diffrn_reflns_theta_min 1.95
_diffrn_standards_decay_% 'no decay'
_exptl_absorpt_coefficient_mu 4.108
_exptl_absorpt_correction_T_max 0.790
_exptl_absorpt_correction_T_min 0.710
_exptl_absorpt_correction_type multi-scan
_exptl_absorpt_process_details
;
Absorption correction performed with SADABS program. This is based on the
method of Blessing: Blessing, R. H., Acta Crystallogr., Sect. A 1995, 51, 33.

SADABS: Area-Detector Absorption Correction. Bruker-AXS 
within SAINT+ package, v. 6.1 (2000).
;
_exptl_crystal_colour orange
_exptl_crystal_density_diffrn 1.677
_exptl_crystal_description 'irregular block'
_exptl_crystal_F_000 3206
_exptl_crystal_size_max 0.08
_exptl_crystal_size_mid 0.06
_exptl_crystal_size_min 0.06
_refine_diff_density_max 1.516
_refine_diff_density_min -2.681
_refine_diff_density_rms 0.167
_refine_ls_extinction_method none
_refine_ls_goodness_of_fit_ref 1.226
_refine_ls_hydrogen_treatment mixed
_refine_ls_matrix_type full
_refine_ls_number_parameters 401
_refine_ls_number_reflns 6229
_refine_ls_number_restraints 36
_refine_ls_restrained_S_all 1.236
_refine_ls_R_factor_all 0.0833
_refine_ls_R_factor_gt 0.0641
_refine_ls_shift/su_max 0.002
_refine_ls_shift/su_mean 0.000
_refine_ls_structure_factor_coef Fsqd
_refine_ls_weighting_details 'calc w=1/[\s^2^(Fo^2^)+(0.0228P)^2^+67.5269P] where P=(Fo^2^+2Fc^2^)/3'
_refine_ls_weighting_scheme calc
_refine_ls_wR_factor_gt 0.1120
_refine_ls_wR_factor_ref 0.1182
_reflns_number_gt 5025
_reflns_number_total 6229
_reflns_threshold_expression >2sigma(I)
_cod_data_source_file ja904893j_si_001_2.cif
_cod_data_source_block mae325as
_cod_original_formula_sum 'C28.20 H42.40 B2 F4 N7 O0.40 Os P'
_cod_database_code 4105228

loop_
_symmetry_equiv_pos_as_xyz
'x, y, z'
'-x+1/2, -y, z+1/2'
'-x, y+1/2, -z+1/2'
'x+1/2, -y+1/2, -z'
'-x, -y, -z'
'x-1/2, y, -z-1/2'
'x, -y-1/2, z-1/2'
'-x-1/2, y-1/2, z'

loop_
_atom_site_label
_atom_site_type_symbol
_atom_site_fract_x
_atom_site_fract_y
_atom_site_fract_z
_atom_site_U_iso_or_equiv
_atom_site_adp_type
_atom_site_occupancy
_atom_site_symmetry_multiplicity
_atom_site_calc_flag
_atom_site_refinement_flags
_atom_site_disorder_assembly
_atom_site_disorder_group
Os Os 0.43592(2) 0.08489(2) 0.386689(10) 0.01659(10) Uani 1 1 d . . .
P P 0.48055(16) 0.02662(16) 0.31592(7) 0.0175(5) Uani 1 1 d . . .
F1A F 0.9423(5) 0.1129(5) 0.3371(2) 0.047(2) Uiso 0.840(7) 1 d PDU A 1
F2A F 0.8270(5) 0.0903(5) 0.3843(2) 0.058(2) Uiso 0.840(7) 1 d PDU A 1
F3A F 0.8145(5) 0.2027(5) 0.3334(2) 0.047(2) Uiso 0.840(7) 1 d PDU A 1
F4A F 0.9163(6) 0.2166(6) 0.3900(3) 0.073(3) Uiso 0.840(7) 1 d PDU A 1
F1B F 0.8225(19) 0.2297(16) 0.3787(10) 0.060(6) Uiso 0.160(7) 1 d PDU A 2
F2B F 0.8234(19) 0.1031(19) 0.3357(9) 0.071(7) Uiso 0.160(7) 1 d PDU A 2
F3B F 0.9505(15) 0.194(2) 0.3401(9) 0.058(6) Uiso 0.160(7) 1 d PDU A 2
F4B F 0.908(2) 0.108(2) 0.3979(8) 0.080(7) Uiso 0.160(7) 1 d PDU A 2
N1 N 0.4811(5) 0.2202(5) 0.3763(2) 0.0207(17) Uani 1 1 d . . .
N2 N 0.3806(5) 0.1345(5) 0.4470(2) 0.0181(16) Uani 1 1 d . . .
N3 N 0.2979(5) 0.1014(5) 0.4622(2) 0.0207(16) Uani 1 1 d . . .
N4 N 0.3936(5) -0.0439(5) 0.4094(2) 0.0187(16) Uani 1 1 d . . .
N5 N 0.3065(5) -0.0536(5) 0.4270(2) 0.0208(16) Uani 1 1 d . . .
N6 N 0.2916(5) 0.1090(4) 0.3643(2) 0.0163(15) Uani 1 1 d . . .
N7 N 0.2199(5) 0.0762(5) 0.3903(2) 0.0228(16) Uani 1 1 d . . .
B1 B 0.2439(8) 0.0304(7) 0.4343(3) 0.021(2) Uani 1 1 d . . .
H1 H 0.182(6) 0.014(6) 0.453(3) 0.026 Uiso 1 1 d . . .
B2 B 0.8750(6) 0.1576(6) 0.3618(3) 0.039(3) Uani 1 1 d D . .
C1 C 0.5709(7) 0.2392(7) 0.3868(3) 0.034(2) Uani 1 1 d . . .
C2 C 0.6075(8) 0.3282(7) 0.3838(3) 0.040(3) Uani 1 1 d . . .
H2 H 0.6707 0.3399 0.3912 0.048 Uiso 1 1 calc R . .
C3 C 0.5503(10) 0.3980(7) 0.3700(3) 0.046(3) Uani 1 1 d . . .
H3 H 0.5745 0.4583 0.3668 0.056 Uiso 1 1 calc R . .
C4 C 0.4578(9) 0.3809(7) 0.3609(3) 0.038(3) Uani 1 1 d . . .
H4 H 0.4172 0.4291 0.3522 0.046 Uiso 1 1 calc R . .
C5 C 0.4251(8) 0.2911(6) 0.3647(3) 0.031(2) Uani 1 1 d . . .
H5 H 0.3612 0.2792 0.3590 0.037 Uiso 1 1 calc R . .
C6 C 0.6246(7) 0.1575(7) 0.4027(3) 0.024(2) Uani 1 1 d . . .
H6 H 0.6748 0.1391 0.3817 0.029 Uiso 1 1 calc R . .
C7 C 0.5541(6) 0.0800(6) 0.4106(3) 0.0226(18) Uani 1 1 d . . .
C8 C 0.6053(7) 0.0534(7) 0.4531(3) 0.028(2) Uani 1 1 d . . .
H8A H 0.6477 0.0002 0.4498 0.034 Uiso 1 1 calc R . .
H8B H 0.5638 0.0456 0.4788 0.034 Uiso 1 1 calc R . .
C9 C 0.6559(7) 0.1489(7) 0.4513(3) 0.029(2) Uani 1 1 d . . .
H9A H 0.6284 0.1957 0.4710 0.035 Uiso 1 1 calc R . .
H9B H 0.7243 0.1452 0.4552 0.035 Uiso 1 1 calc R . .
C10 C 0.4111(7) 0.1929(6) 0.4773(3) 0.026(2) Uani 1 1 d . . .
H10 H 0.4675 0.2266 0.4753 0.031 Uiso 1 1 calc R . .
C11 C 0.3492(7) 0.1980(7) 0.5123(3) 0.027(2) Uani 1 1 d . . .
H11 H 0.3550 0.2340 0.5381 0.033 Uiso 1 1 calc R . .
C12 C 0.2778(6) 0.1399(6) 0.5014(3) 0.022(2) Uani 1 1 d . . .
H12 H 0.2236 0.1286 0.5184 0.027 Uiso 1 1 calc R . .
C13 C 0.4342(7) -0.1258(6) 0.4121(3) 0.026(2) Uani 1 1 d . . .
H13 H 0.4956 -0.1392 0.4024 0.031 Uiso 1 1 calc R . .
C14 C 0.3738(8) -0.1887(6) 0.4311(3) 0.031(2) Uani 1 1 d . . .
H14 H 0.3851 -0.2517 0.4369 0.037 Uiso 1 1 calc R . .
C15 C 0.2948(8) -0.1403(6) 0.4396(3) 0.029(2) Uani 1 1 d . . .
H15 H 0.2399 -0.1646 0.4526 0.035 Uiso 1 1 calc R . .
C16 C 0.2488(7) 0.1506(6) 0.3309(3) 0.0216(19) Uani 1 1 d . . .
H16 H 0.2804 0.1792 0.3071 0.026 Uiso 1 1 calc R . .
C17 C 0.1528(6) 0.1469(6) 0.3351(3) 0.024(2) Uani 1 1 d . . .
H17 H 0.1072 0.1713 0.3158 0.029 Uiso 1 1 calc R . .
C18 C 0.1384(6) 0.1001(6) 0.3735(3) 0.023(2) Uani 1 1 d . . .
H18 H 0.0794 0.0870 0.3861 0.027 Uiso 1 1 calc R . .
C19 C 0.3770(6) -0.0220(6) 0.2867(3) 0.0183(18) Uani 1 1 d . . .
H19 H 0.3312 0.0294 0.2843 0.022 Uiso 1 1 calc R . .
C20 C 0.3280(6) -0.0971(6) 0.3123(3) 0.025(2) Uani 1 1 d . . .
H20A H 0.2755 -0.1205 0.2951 0.038 Uiso 1 1 calc R . .
H20B H 0.3051 -0.0721 0.3402 0.038 Uiso 1 1 calc R . .
H20C H 0.3719 -0.1471 0.3182 0.038 Uiso 1 1 calc R . .
C21 C 0.3929(7) -0.0563(7) 0.2393(3) 0.031(2) Uani 1 1 d . . .
H21A H 0.4300 -0.1127 0.2400 0.047 Uiso 1 1 calc R . .
H21B H 0.4263 -0.0093 0.2225 0.047 Uiso 1 1 calc R . .
H21C H 0.3327 -0.0687 0.2254 0.047 Uiso 1 1 calc R . .
C22 C 0.5673(7) -0.0689(6) 0.3151(3) 0.026(2) Uani 1 1 d . . .
H22 H 0.5310 -0.1259 0.3215 0.031 Uiso 1 1 calc R . .
C23 C 0.6153(7) -0.0860(8) 0.2704(3) 0.036(2) Uani 1 1 d . . .
H23A H 0.6562 -0.0342 0.2634 0.054 Uiso 1 1 calc R . .
H23B H 0.5678 -0.0921 0.2474 0.054 Uiso 1 1 calc R . .
H23C H 0.6521 -0.1425 0.2719 0.054 Uiso 1 1 calc R . .
C24 C 0.6433(7) -0.0648(7) 0.3500(3) 0.031(2) Uani 1 1 d . . .
H24A H 0.6822 -0.1198 0.3480 0.046 Uiso 1 1 calc R . .
H24B H 0.6145 -0.0616 0.3792 0.046 Uiso 1 1 calc R . .
H24C H 0.6818 -0.0102 0.3452 0.046 Uiso 1 1 calc R . .
C25 C 0.5272(6) 0.1079(6) 0.2743(3) 0.023(2) Uani 1 1 d . . .
H25 H 0.5390 0.0710 0.2472 0.028 Uiso 1 1 calc R . .
C26 C 0.4572(7) 0.1814(7) 0.2616(3) 0.028(2) Uani 1 1 d . . .
H26A H 0.4411 0.2178 0.2876 0.042 Uiso 1 1 calc R . .
H26B H 0.4009 0.1524 0.2499 0.042 Uiso 1 1 calc R . .
H26C H 0.4845 0.2214 0.2392 0.042 Uiso 1 1 calc R . .
C27 C 0.6203(7) 0.1508(7) 0.2871(3) 0.030(2) Uani 1 1 d . . .
H27A H 0.6481 0.1804 0.2613 0.045 Uiso 1 1 calc R . .
H27B H 0.6624 0.1029 0.2979 0.045 Uiso 1 1 calc R . .
H27C H 0.6103 0.1966 0.3102 0.045 Uiso 1 1 calc R . .
O1 O 0.0527(11) 0.1113(8) 0.5156(5) 0.034(3) Uiso 0.40 1 d PD B -1
C28 C 0.0224(14) 0.0458(12) 0.5042(7) 0.034(3) Uiso 0.40 1 d PD B -1
C29 C -0.056(2) 0.0432(9) 0.4708(10) 0.034(3) Uiso 0.40 1 d PD B -1
H29A H -0.0637 0.1041 0.4576 0.052 Uiso 0.40 1 calc PR B -1
H29B H -0.1142 0.0254 0.4854 0.052 Uiso 0.40 1 calc PR B -1
H29C H -0.0413 -0.0015 0.4478 0.052 Uiso 0.40 1 calc PR B -1
C30 C 0.036(2) -0.0472(10) 0.5225(11) 0.034(3) Uiso 0.40 1 d PD B -1
H30A H 0.0877 -0.0463 0.5435 0.052 Uiso 0.40 1 calc PR B -1
H30B H 0.0500 -0.0901 0.4987 0.052 Uiso 0.40 1 calc PR B -1
H30C H -0.0211 -0.0667 0.5376 0.052 Uiso 0.40 1 calc PR B -1

loop_
_atom_site_aniso_label
_atom_site_aniso_U_11
_atom_site_aniso_U_22
_atom_site_aniso_U_33
_atom_site_aniso_U_23
_atom_site_aniso_U_13
_atom_site_aniso_U_12
Os 0.02100(17) 0.01297(16) 0.01579(16) -0.00044(14) -0.00012(15) -0.00081(15)
P 0.0190(11) 0.0169(12) 0.0165(11) -0.0021(9) 0.0014(9) -0.0018(9)
N1 0.033(4) 0.013(4) 0.016(4) 0.000(3) 0.000(3) -0.002(3)
N2 0.021(4) 0.019(4) 0.015(4) -0.001(3) 0.004(3) 0.001(3)
N3 0.027(4) 0.014(4) 0.021(4) 0.001(3) 0.000(3) 0.004(3)
N4 0.023(4) 0.011(4) 0.022(4) -0.001(3) -0.003(3) -0.003(3)
N5 0.030(4) 0.015(4) 0.018(4) 0.001(3) 0.001(3) -0.004(3)
N6 0.019(4) 0.012(4) 0.019(4) 0.000(3) 0.003(3) 0.002(3)
N7 0.035(4) 0.014(4) 0.019(4) 0.002(3) 0.009(3) -0.005(3)
B1 0.027(6) 0.018(5) 0.020(5) 0.001(4) -0.001(4) -0.002(5)
B2 0.037(7) 0.056(9) 0.023(6) -0.008(6) 0.004(5) -0.006(6)
C1 0.043(6) 0.036(6) 0.022(4) -0.004(5) 0.007(5) -0.014(5)
C2 0.057(7) 0.039(7) 0.023(5) -0.007(5) 0.008(5) -0.032(6)
C3 0.094(10) 0.021(6) 0.025(5) -0.006(4) 0.009(6) -0.025(6)
C4 0.079(9) 0.013(5) 0.022(5) 0.011(4) 0.002(5) -0.005(5)
C5 0.054(7) 0.022(5) 0.017(4) -0.002(4) 0.000(5) 0.004(5)
C6 0.027(5) 0.030(6) 0.015(4) -0.007(4) 0.001(4) -0.011(4)
C7 0.023(5) 0.022(5) 0.024(4) -0.003(4) 0.005(4) -0.002(4)
C8 0.032(5) 0.030(6) 0.023(5) -0.001(4) 0.000(4) -0.002(4)
C9 0.025(5) 0.037(6) 0.026(5) -0.006(4) -0.001(4) -0.008(4)
C10 0.033(6) 0.019(5) 0.025(5) -0.004(4) -0.010(4) 0.004(4)
C11 0.035(6) 0.026(5) 0.021(5) -0.002(4) -0.001(4) 0.012(4)
C12 0.028(5) 0.023(5) 0.016(4) 0.001(4) 0.006(4) 0.005(4)
C13 0.035(5) 0.021(5) 0.020(5) 0.005(4) -0.005(4) 0.000(5)
C14 0.060(7) 0.010(5) 0.021(5) 0.003(4) -0.004(5) 0.002(5)
C15 0.047(6) 0.015(5) 0.025(5) 0.003(4) -0.001(4) -0.013(5)
C16 0.026(5) 0.012(5) 0.026(5) -0.001(4) -0.003(4) 0.005(4)
C17 0.030(5) 0.023(5) 0.021(5) -0.008(4) -0.010(4) 0.012(4)
C18 0.021(5) 0.023(5) 0.024(5) -0.006(4) -0.002(4) 0.000(4)
C19 0.018(4) 0.021(5) 0.017(4) 0.001(4) 0.000(3) 0.001(4)
C20 0.028(5) 0.020(5) 0.028(5) 0.001(4) -0.003(4) -0.006(4)
C21 0.026(5) 0.044(7) 0.024(5) -0.006(4) 0.004(4) -0.004(5)
C22 0.025(5) 0.019(5) 0.033(5) -0.004(4) -0.007(4) 0.002(4)
C23 0.028(5) 0.046(7) 0.034(5) -0.019(5) 0.004(4) 0.010(5)
C24 0.030(5) 0.025(6) 0.037(6) -0.004(4) -0.001(4) 0.013(4)
C25 0.031(5) 0.023(5) 0.015(4) -0.005(4) 0.004(4) -0.008(4)
C26 0.034(6) 0.026(5) 0.024(5) 0.005(4) 0.004(4) -0.005(4)
C27 0.035(6) 0.037(6) 0.018(5) -0.003(4) 0.005(4) -0.012(5)

loop_
_atom_type_symbol
_atom_type_description
_atom_type_scat_dispersion_real
_atom_type_scat_dispersion_imag
_atom_type_scat_source
C C 0.0033 0.0016 'International Tables Vol C Tables 4.2.6.8 and 6.1.1.4'
H H 0.0000 0.0000 'International Tables Vol C Tables 4.2.6.8 and 6.1.1.4'
B B 0.0013 0.0007 'International Tables Vol C Tables 4.2.6.8 and 6.1.1.4'
N N 0.0061 0.0033 'International Tables Vol C Tables 4.2.6.8 and 6.1.1.4'
O O 0.0106 0.0060 'International Tables Vol C Tables 4.2.6.8 and 6.1.1.4'
F F 0.0171 0.0103 'International Tables Vol C Tables 4.2.6.8 and 6.1.1.4'
P P 0.1023 0.0942 'International Tables Vol C Tables 4.2.6.8 and 6.1.1.4'
Os Os -1.2165 7.6030 'International Tables Vol C Tables 4.2.6.8 and 6.1.1.4'

loop_
_geom_angle_atom_site_label_1
_geom_angle_atom_site_label_2
_geom_angle_atom_site_label_3
_geom_angle
C7 Os N4 95.9(3)
C7 Os N1 79.1(4)
N4 Os N1 169.3(3)
C7 Os N2 90.9(3)
N4 Os N2 84.9(3)
N1 Os N2 85.8(3)
C7 Os N6 171.4(3)
N4 Os N6 88.4(3)
N1 Os N6 95.4(3)
N2 Os N6 82.1(3)
C7 Os P 95.5(3)
N4 Os P 93.3(2)
N1 Os P 96.59(19)
N2 Os P 173.5(2)
N6 Os P 91.67(18)
C25 P C22 103.0(4)
C25 P C19 101.7(4)
C22 P C19 103.9(4)
C25 P Os 118.8(3)
C22 P Os 117.0(3)
C19 P Os 110.4(3)
C1 N1 C5 117.9(8)
C1 N1 Os 116.8(6)
C5 N1 Os 124.9(7)
C10 N2 N3 106.1(7)
C10 N2 Os 134.0(6)
N3 N2 Os 119.9(5)
C12 N3 N2 109.8(7)
C12 N3 B1 131.0(8)
N2 N3 B1 119.2(7)
C13 N4 N5 106.5(7)
C13 N4 Os 134.3(6)
N5 N4 Os 119.2(5)
C15 N5 N4 109.0(8)
C15 N5 B1 129.9(8)
N4 N5 B1 120.6(7)
C16 N6 N7 104.6(7)
C16 N6 Os 137.7(6)
N7 N6 Os 117.7(5)
C18 N7 N6 110.2(7)
C18 N7 B1 130.5(8)
N6 N7 B1 118.9(7)
N5 B1 N7 110.5(7)
N5 B1 N3 108.7(8)
N7 B1 N3 107.5(7)
N5 B1 H1 112(5)
N7 B1 H1 112(5)
N3 B1 H1 105(5)
F2B B2 F4A 172.5(14)
F2B B2 F3B 112.3(9)
F4A B2 F3B 73.3(13)
F2B B2 F2A 66.3(14)
F4A B2 F2A 110.8(7)
F3B B2 F2A 155.1(14)
F2B B2 F1A 77.7(14)
F4A B2 F1A 109.8(7)
F3B B2 F1A 51.3(13)
F2A B2 F1A 106.5(6)
F2B B2 F3A 64.5(14)
F4A B2 F3A 111.5(7)
F3B B2 F3A 90.5(14)
F2A B2 F3A 109.4(6)
F1A B2 F3A 108.7(6)
F2B B2 F1B 111.4(9)
F4A B2 F1B 61.4(13)
F3B B2 F1B 108.0(8)
F2A B2 F1B 94.7(14)
F1A B2 F1B 158.8(13)
F3A B2 F1B 62.2(13)
F2B B2 F4B 110.4(9)
F4A B2 F4B 71.2(14)
F3B B2 F4B 108.0(9)
F2A B2 F4B 54.2(14)
F1A B2 F4B 87.0(14)
F3A B2 F4B 161.0(14)
F1B B2 F4B 106.4(8)
N1 C1 C2 122.0(10)
N1 C1 C6 113.7(8)
C2 C1 C6 124.3(10)
C3 C2 C1 118.7(11)
C3 C2 H2 120.6
C1 C2 H2 120.6
C2 C3 C4 120.2(10)
C2 C3 H3 119.9
C4 C3 H3 119.9
C3 C4 C5 118.4(10)
C3 C4 H4 120.8
C5 C4 H4 120.8
N1 C5 C4 122.5(10)
N1 C5 H5 118.7
C4 C5 H5 118.7
C1 C6 C7 107.3(8)
C1 C6 C9 121.4(8)
C7 C6 C9 88.9(7)
C1 C6 H6 112.2
C7 C6 H6 112.2
C9 C6 H6 112.2
C6 C7 C8 90.2(7)
C6 C7 Os 121.0(7)
C8 C7 Os 141.3(7)
C7 C8 C9 88.1(7)
C7 C8 H8A 114.0
C9 C8 H8A 114.0
C7 C8 H8B 114.0
C9 C8 H8B 114.0
H8A C8 H8B 111.2
C6 C9 C8 88.3(7)
C6 C9 H9A 113.9
C8 C9 H9A 113.9
C6 C9 H9B 113.9
C8 C9 H9B 113.9
H9A C9 H9B 111.1
N2 C10 C11 110.9(9)
N2 C10 H10 124.6
C11 C10 H10 124.6
C12 C11 C10 105.0(8)
C12 C11 H11 127.5
C10 C11 H11 127.5
N3 C12 C11 108.2(8)
N3 C12 H12 125.9
C11 C12 H12 125.9
N4 C13 C14 110.2(9)
N4 C13 H13 124.9
C14 C13 H13 124.9
C15 C14 C13 104.9(8)
C15 C14 H14 127.5
C13 C14 H14 127.5
N5 C15 C14 109.4(9)
N5 C15 H15 125.3
C14 C15 H15 125.3
N6 C16 C17 111.7(8)
N6 C16 H16 124.2
C17 C16 H16 124.2
C18 C17 C16 104.4(8)
C18 C17 H17 127.8
C16 C17 H17 127.8
N7 C18 C17 109.1(8)
N7 C18 H18 125.4
C17 C18 H18 125.4
C20 C19 C21 108.4(7)
C20 C19 P 113.3(6)
C21 C19 P 116.7(6)
C20 C19 H19 105.9
C21 C19 H19 105.9
P C19 H19 105.9
C19 C20 H20A 109.5
C19 C20 H20B 109.5
H20A C20 H20B 109.5
C19 C20 H20C 109.5
H20A C20 H20C 109.5
H20B C20 H20C 109.5
C19 C21 H21A 109.5
C19 C21 H21B 109.5
H21A C21 H21B 109.5
C19 C21 H21C 109.5
H21A C21 H21C 109.5
H21B C21 H21C 109.5
C24 C22 C23 107.6(8)
C24 C22 P 115.9(6)
C23 C22 P 115.4(7)
C24 C22 H22 105.6
C23 C22 H22 105.6
P C22 H22 105.6
C22 C23 H23A 109.5
C22 C23 H23B 109.5
H23A C23 H23B 109.5
C22 C23 H23C 109.5
H23A C23 H23C 109.5
H23B C23 H23C 109.5
C22 C24 H24A 109.5
C22 C24 H24B 109.5
H24A C24 H24B 109.5
C22 C24 H24C 109.5
H24A C24 H24C 109.5
H24B C24 H24C 109.5
C26 C25 C27 110.8(8)
C26 C25 P 112.6(6)
C27 C25 P 113.8(6)
C26 C25 H25 106.3
C27 C25 H25 106.3
P C25 H25 106.3
C25 C26 H26A 109.5
C25 C26 H26B 109.5
H26A C26 H26B 109.5
C25 C26 H26C 109.5
H26A C26 H26C 109.5
H26B C26 H26C 109.5
C25 C27 H27A 109.5
C25 C27 H27B 109.5
H27A C27 H27B 109.5
C25 C27 H27C 109.5
H27A C27 H27C 109.5
H27B C27 H27C 109.5
O1 C28 C30 128.3(13)
O1 C28 C29 121.7(10)
C30 C28 C29 109.1(17)
C28 C29 H29A 109.5
C28 C29 H29B 109.5
H29A C29 H29B 109.5
C28 C29 H29C 109.5
H29A C29 H29C 109.5
H29B C29 H29C 109.5
C28 C30 H30A 109.5
C28 C30 H30B 109.5
H30A C30 H30B 109.5
C28 C30 H30C 109.5
H30A C30 H30C 109.5
H30B C30 H30C 109.5

loop_
_geom_bond_atom_site_label_1
_geom_bond_atom_site_label_2
_geom_bond_distance
Os C7 1.847(9)
Os N4 2.092(7)
Os N1 2.100(7)
Os N2 2.127(7)
Os N6 2.210(7)
Os P 2.403(2)
P C25 1.858(9)
P C22 1.869(9)
P C19 1.872(9)
F1A B2 1.387(8)
F2A B2 1.381(8)
F3A B2 1.391(8)
F4A B2 1.352(8)
F1B B2 1.393(10)
F2B B2 1.345(10)
F3B B2 1.378(10)
F4B B2 1.395(10)
N1 C1 1.357(12)
N1 C5 1.357(12)
N2 C10 1.331(11)
N2 N3 1.362(10)
N3 C12 1.350(10)
N3 B1 1.547(12)
N4 C13 1.330(11)
N4 N5 1.368(10)
N5 C15 1.332(11)
N5 B1 1.535(13)
N6 C16 1.333(11)
N6 N7 1.384(9)
N7 C18 1.324(11)
N7 B1 1.538(12)
B1 H1 1.08(9)
C1 C2 1.402(13)
C1 C6 1.498(14)
C2 C3 1.375(16)
C2 H2 0.9500
C3 C4 1.380(17)
C3 H3 0.9500
C4 C5 1.396(13)
C4 H4 0.9500
C5 H5 0.9500
C6 C7 1.536(12)
C6 C9 1.553(12)
C6 H6 1.0000
C7 C8 1.538(12)
C8 C9 1.572(13)
C8 H8A 0.9900
C8 H8B 0.9900
C9 H9A 0.9900
C9 H9B 0.9900
C10 C11 1.388(13)
C10 H10 0.9500
C11 C12 1.370(13)
C11 H11 0.9500
C12 H12 0.9500
C13 C14 1.389(13)
C13 H13 0.9500
C14 C15 1.359(14)
C14 H14 0.9500
C15 H15 0.9500
C16 C17 1.386(13)
C16 H16 0.9500
C17 C18 1.368(13)
C17 H17 0.9500
C18 H18 0.9500
C19 C20 1.517(12)
C19 C21 1.543(12)
C19 H19 1.0000
C20 H20A 0.9800
C20 H20B 0.9800
C20 H20C 0.9800
C21 H21A 0.9800
C21 H21B 0.9800
C21 H21C 0.9800
C22 C24 1.524(12)
C22 C23 1.545(12)
C22 H22 1.0000
C23 H23A 0.9800
C23 H23B 0.9800
C23 H23C 0.9800
C24 H24A 0.9800
C24 H24B 0.9800
C24 H24C 0.9800
C25 C26 1.519(13)
C25 C27 1.527(12)
C25 H25 1.0000
C26 H26A 0.9800
C26 H26B 0.9800
C26 H26C 0.9800
C27 H27A 0.9800
C27 H27B 0.9800
C27 H27C 0.9800
O1 C28 1.105(17)
C28 C30 1.479(10)
C28 C29 1.519(9)
C29 H29A 0.9800
C29 H29B 0.9800
C29 H29C 0.9800
C30 H30A 0.9800
C30 H30B 0.9800
C30 H30C 0.9800
